data_2221189
loop_
_publ_author_name
'Rahmani, Hossein'
'Pirelahi, Hooshang'
'Ng, Seik Weng'

_publ_section_title
;
 4-(4-Methoxyphenyl)-4-methyl-2,6-diphenyl-4<i>H</i>-thiopyran
;
_journal_coeditor_code SJ2580
_journal_issue 3
_journal_name_full 'Acta Crystallographica Section E'
_journal_page_first o605
_journal_paper_doi 10.1107/S1600536809005935
_journal_volume 65
_journal_year 2009
_chemical_formula_iupac 'C25 H22 O S'
_chemical_formula_moiety 'C25 H22 O S'
_chemical_formula_sum 'C25 H22 O S'
_chemical_formula_weight 370.49
_chemical_name_systematic
;
4-(4-Methoxyphenyl)-4-methyl-2,6-diphenyl-4<i>H</i>-thiopyran
;
_space_group_IT_number 29
_symmetry_cell_setting orthorhombic
_symmetry_space_group_name_Hall 'P 2c -2ac'
_symmetry_space_group_name_H-M 'P c a 21'
_atom_sites_solution_hydrogens geom
_atom_sites_solution_primary direct
_atom_sites_solution_secondary difmap
_audit_creation_method SHELXL-97
_cell_angle_alpha 90.00
_cell_angle_beta 90.00
_cell_angle_gamma 90.00
_cell_formula_units_Z 8
_cell_length_a 14.1567(2)
_cell_length_b 7.61380(10)
_cell_length_c 36.1457(6)
_cell_measurement_reflns_used 6600
_cell_measurement_temperature 115(2)
_cell_measurement_theta_max 25.9
_cell_measurement_theta_min 2.7
_cell_volume 3896.01(10)
_computing_cell_refinement 'SAINT (Bruker, 2008)'
_computing_data_collection 'APEX2 (Bruker, 2008)'
_computing_data_reduction 'SAINT (Bruker, 2008)'
_computing_molecular_graphics 'X-SEED (Barbour, 2001)'
_computing_publication_material 'publCIF (Westrip, 2009)'
_computing_structure_refinement 'SHELXL97 (Sheldrick, 2008)'
_computing_structure_solution 'SHELXS97 (Sheldrick, 2008)'
_diffrn_ambient_temperature 115(2)
_diffrn_measured_fraction_theta_full 1.000
_diffrn_measured_fraction_theta_max 1.000
_diffrn_measurement_device_type 'Bruker SMART APEX'
_diffrn_measurement_method \w
_diffrn_radiation_monochromator graphite
_diffrn_radiation_source 'fine-focus sealed tube'
_diffrn_radiation_type MoK\a
_diffrn_radiation_wavelength 0.71073
_diffrn_reflns_av_R_equivalents 0.0482
_diffrn_reflns_av_sigmaI/netI 0.0438
_diffrn_reflns_limit_h_max 18
_diffrn_reflns_limit_h_min -18
_diffrn_reflns_limit_k_max 9
_diffrn_reflns_limit_k_min -9
_diffrn_reflns_limit_l_max 46
_diffrn_reflns_limit_l_min -46
_diffrn_reflns_number 35118
_diffrn_reflns_theta_full 27.50
_diffrn_reflns_theta_max 27.50
_diffrn_reflns_theta_min 1.13
_diffrn_standards_decay_% 0
_diffrn_standards_interval_count 0
_diffrn_standards_interval_time 0
_diffrn_standards_number 0
_exptl_absorpt_coefficient_mu 0.178
_exptl_absorpt_correction_T_max 0.982
_exptl_absorpt_correction_T_min 0.919
_exptl_absorpt_correction_type multi-scan
_exptl_absorpt_process_details '(SADABS; Sheldrick, 1996)'
_exptl_crystal_colour 'Pale yellow'
_exptl_crystal_density_diffrn 1.263
_exptl_crystal_density_method 'not measured'
_exptl_crystal_description Prism
_exptl_crystal_F_000 1568
_exptl_crystal_size_max 0.30
_exptl_crystal_size_mid 0.20
_exptl_crystal_size_min 0.10
_refine_diff_density_max 0.270
_refine_diff_density_min -0.255
_refine_ls_abs_structure_details 'Flack (1983), 4271 Friedel pairs'
_refine_ls_abs_structure_Flack 0.39(6)
_refine_ls_extinction_method none
_refine_ls_goodness_of_fit_ref 1.037
_refine_ls_hydrogen_treatment constr
_refine_ls_matrix_type full
_refine_ls_number_parameters 492
_refine_ls_number_reflns 8811
_refine_ls_number_restraints 1
_refine_ls_restrained_S_all 1.037
_refine_ls_R_factor_all 0.0515
_refine_ls_R_factor_gt 0.0396
_refine_ls_shift/su_max 0.001
_refine_ls_shift/su_mean 0.001
_refine_ls_structure_factor_coef Fsqd
_refine_ls_weighting_details 'calc w=1/[\s^2^(Fo^2^)+(0.0584P)^2^+0.3658P] where P=(Fo^2^+2Fc^2^)/3'
_refine_ls_weighting_scheme calc
_refine_ls_wR_factor_gt 0.0956
_refine_ls_wR_factor_ref 0.1062
_reflns_number_gt 7499
_reflns_number_total 8811
_reflns_threshold_expression I>2\(I)
_cod_data_source_file sj2580.cif
_cod_data_source_block I
_cod_depositor_comments
;
The following automatic conversions were performed:
'_symmetry_cell_setting' value 'Orthorhombic' changed to 'orthorhombic'
according to '/home/saulius/struct/CIF-dictionaries/cif_core.dic'
dictionary named 'cif_core.dic' version 2.4.1 from
2010-06-29.

'_exptl_absorpt_correction_type' value 'Multi-scan' changed
to 'multi-scan' according to
'/home/saulius/struct/CIF-dictionaries/cif_core.dic' dictionary named
'cif_core.dic' version 2.4.1 from 2010-06-29.

Automatic conversion script
Id: cif_fix_enum 1527 2010-12-29 10:47:43Z saulius 

The following automatic conversions were performed:

'_symmetry_cell_setting' value 'Orthorhombic' changed to
'orthorhombic' according to
/home/saulius/struct/CIF-dictionaries/cif_core.dic dictionary named
'cif_core.dic' version 2.4.1 from
2010-06-29.

'_exptl_absorpt_correction_type' value 'Multi-scan'
changed to 'multi-scan' according to
/home/saulius/struct/CIF-dictionaries/cif_core.dic dictionary named
'cif_core.dic' version 2.4.1 from 2010-06-29.

Automatic conversion script
Id: cif_fix_values 1715 2011-07-08 13:25:40Z adriana 
;
_cod_original_cell_volume 3896.00(10)
_cod_database_code 2221189
_cod_database_fobs_code 2221189

loop_
_symmetry_equiv_pos_as_xyz
'x, y, z'
'-x, -y, z+1/2'
'x+1/2, -y, z'
'-x+1/2, y, z+1/2'

loop_
_atom_site_type_symbol
_atom_site_label
_atom_site_fract_x
_atom_site_fract_y
_atom_site_fract_z
_atom_site_U_iso_or_equiv
_atom_site_adp_type
_atom_site_calc_flag
_atom_site_refinement_flags
_atom_site_occupancy
_atom_site_disorder_assembly
_atom_site_disorder_group
S S1 0.74555(4) 0.75526(7) 0.500000(18) 0.02190(12) Uani d . 1 . .
S S2 0.48342(4) 0.25554(7) 0.150501(17) 0.02188(12) Uani d . 1 . .
O O1 0.93417(12) 0.9368(3) 0.30170(5) 0.0335(4) Uani d . 1 . .
O O2 0.68606(14) 0.6061(3) 0.34833(5) 0.0456(5) Uani d . 1 . .
C C1 0.66819(14) 0.8115(3) 0.46382(6) 0.0190(5) Uani d . 1 . .
C C2 0.67887(15) 0.9498(3) 0.44191(7) 0.0213(5) Uani d . 1 . .
H H2 0.6296 0.9691 0.4245 0.026 Uiso calc R 1 . .
C C3 0.75898(15) 1.0807(3) 0.44093(6) 0.0198(5) Uani d . 1 . .
C C4 0.82518(15) 1.0587(3) 0.47343(6) 0.0206(5) Uani d . 1 . .
H H4 0.8723 1.1465 0.4761 0.025 Uiso calc R 1 . .
C C5 0.82586(14) 0.9317(3) 0.49885(6) 0.0188(4) Uani d . 1 . .
C C6 0.71782(18) 1.2682(3) 0.44237(7) 0.0274(5) Uani d . 1 . .
H H6A 0.6749 1.2856 0.4214 0.041 Uiso calc R 1 . .
H H6B 0.7693 1.3539 0.4410 0.041 Uiso calc R 1 . .
H H6C 0.6831 1.2841 0.4656 0.041 Uiso calc R 1 . .
C C7 0.58948(14) 0.6828(3) 0.45931(6) 0.0196(5) Uani d . 1 . .
C C8 0.54589(16) 0.6034(3) 0.48994(7) 0.0234(5) Uani d . 1 . .
H H8 0.5661 0.6320 0.5143 0.028 Uiso calc R 1 . .
C C9 0.47374(17) 0.4837(3) 0.48484(8) 0.0271(6) Uani d . 1 . .
H H9 0.4449 0.4303 0.5057 0.033 Uiso calc R 1 . .
C C10 0.44330(17) 0.4411(3) 0.44995(8) 0.0304(6) Uani d . 1 . .
H H10 0.3931 0.3597 0.4467 0.036 Uiso calc R 1 . .
C C11 0.48646(17) 0.5181(4) 0.41938(8) 0.0305(6) Uani d . 1 . .
H H11 0.4661 0.4880 0.3952 0.037 Uiso calc R 1 . .
C C12 0.55884(16) 0.6381(3) 0.42407(7) 0.0252(5) Uani d . 1 . .
H H12 0.5878 0.6902 0.4030 0.030 Uiso calc R 1 . .
C C13 0.81171(15) 1.0511(3) 0.40405(6) 0.0190(5) Uani d . 1 . .
C C14 0.76714(17) 1.0842(3) 0.37024(7) 0.0279(5) Uani d . 1 . .
H H14 0.7055 1.1336 0.3703 0.033 Uiso calc R 1 . .
C C15 0.80995(17) 1.0473(3) 0.33695(7) 0.0298(5) Uani d . 1 . .
H H15 0.7780 1.0718 0.3144 0.036 Uiso calc R 1 . .
C C16 0.89975(17) 0.9743(3) 0.33624(7) 0.0252(5) Uani d . 1 . .
C C17 0.94639(16) 0.9416(3) 0.36914(7) 0.0248(5) Uani d . 1 . .
H H17 1.0082 0.8928 0.3690 0.030 Uiso calc R 1 . .
C C18 0.90181(16) 0.9809(3) 0.40252(7) 0.0226(5) Uani d . 1 . .
H H18 0.9344 0.9587 0.4250 0.027 Uiso calc R 1 . .
C C19 1.0242(2) 0.8520(4) 0.29948(8) 0.0426(7) Uani d . 1 . .
H H19A 1.0396 0.8288 0.2735 0.064 Uiso calc R 1 . .
H H19B 1.0220 0.7408 0.3131 0.064 Uiso calc R 1 . .
H H19C 1.0726 0.9282 0.3103 0.064 Uiso calc R 1 . .
C C20 0.89736(15) 0.9209(3) 0.52889(6) 0.0195(5) Uani d . 1 . .
C C21 0.99097(17) 0.9677(3) 0.52196(7) 0.0244(5) Uani d . 1 . .
H H21 1.0085 1.0078 0.4980 0.029 Uiso calc R 1 . .
C C22 1.05849(18) 0.9563(3) 0.54949(8) 0.0314(6) Uani d . 1 . .
H H22 1.1219 0.9892 0.5444 0.038 Uiso calc R 1 . .
C C23 1.03454(18) 0.8975(3) 0.58441(7) 0.0283(5) Uani d . 1 . .
H H23 1.0810 0.8907 0.6033 0.034 Uiso calc R 1 . .
C C24 0.94234(18) 0.8488(3) 0.59161(7) 0.0284(5) Uani d . 1 . .
H H24 0.9256 0.8073 0.6155 0.034 Uiso calc R 1 . .
C C25 0.87397(16) 0.8599(3) 0.56422(6) 0.0242(5) Uani d . 1 . .
H H25 0.8108 0.8259 0.5695 0.029 Uiso calc R 1 . .
C C26 0.40910(15) 0.3075(3) 0.18818(6) 0.0188(5) Uani d . 1 . .
C C27 0.42127(16) 0.4450(3) 0.21015(7) 0.0219(5) Uani d . 1 . .
H H27 0.3762 0.4574 0.2294 0.026 Uiso calc R 1 . .
C C28 0.49713(16) 0.5847(3) 0.20873(6) 0.0205(5) Uani d . 1 . .
C C29 0.56616(16) 0.5548(3) 0.17759(6) 0.0205(5) Uani d . 1 . .
H H29 0.6165 0.6368 0.1760 0.025 Uiso calc R 1 . .
C C30 0.56606(14) 0.4290(3) 0.15210(6) 0.0182(4) Uani d . 1 . .
C C31 0.44897(18) 0.7633(3) 0.20161(7) 0.0284(5) Uani d . 1 . .
H H31A 0.4011 0.7845 0.2207 0.043 Uiso calc R 1 . .
H H31B 0.4188 0.7619 0.1772 0.043 Uiso calc R 1 . .
H H31C 0.4964 0.8570 0.2024 0.043 Uiso calc R 1 . .
C C32 0.33001(15) 0.1805(3) 0.19254(6) 0.0207(5) Uani d . 1 . .
C C33 0.28735(16) 0.1024(3) 0.16188(7) 0.0232(5) Uani d . 1 . .
H H33 0.3098 0.1288 0.1377 0.028 Uiso calc R 1 . .
C C34 0.21227(17) -0.0137(3) 0.16624(7) 0.0266(6) Uani d . 1 . .
H H34 0.1841 -0.0667 0.1452 0.032 Uiso calc R 1 . .
C C35 0.17863(17) -0.0519(3) 0.20120(8) 0.0299(6) Uani d . 1 . .
H H35 0.1272 -0.1306 0.2042 0.036 Uiso calc R 1 . .
C C36 0.22024(18) 0.0251(4) 0.23171(8) 0.0312(6) Uani d . 1 . .
H H36 0.1968 -0.0001 0.2558 0.037 Uiso calc R 1 . .
C C37 0.29591(17) 0.1387(3) 0.22755(7) 0.0266(5) Uani d . 1 . .
H H37 0.3248 0.1886 0.2488 0.032 Uiso calc R 1 . .
C C38 0.54983(16) 0.5857(3) 0.24607(6) 0.0200(5) Uani d . 1 . .
C C39 0.50873(17) 0.6610(4) 0.27743(7) 0.0308(6) Uani d . 1 . .
H H39 0.4476 0.7118 0.2757 0.037 Uiso calc R 1 . .
C C40 0.55541(19) 0.6629(4) 0.31089(7) 0.0364(6) Uani d . 1 . .
H H40 0.5258 0.7140 0.3319 0.044 Uiso calc R 1 . .
C C41 0.64487(17) 0.5912(3) 0.31433(7) 0.0292(5) Uani d . 1 . .
C C42 0.68627(16) 0.5117(3) 0.28390(7) 0.0252(5) Uani d . 1 . .
H H42 0.7467 0.4585 0.2860 0.030 Uiso calc R 1 . .
C C43 0.63812(16) 0.5107(3) 0.25018(7) 0.0220(5) Uani d . 1 . .
H H43 0.6670 0.4567 0.2294 0.026 Uiso calc R 1 . .
C C44 0.78270(19) 0.5650(4) 0.35186(7) 0.0374(6) Uani d . 1 . .
H H44A 0.8047 0.5987 0.3766 0.056 Uiso calc R 1 . .
H H44B 0.8188 0.6294 0.3331 0.056 Uiso calc R 1 . .
H H44C 0.7918 0.4385 0.3484 0.056 Uiso calc R 1 . .
C C45 0.63793(16) 0.4168(3) 0.12220(6) 0.0202(5) Uani d . 1 . .
C C46 0.73151(17) 0.4634(3) 0.12934(7) 0.0244(5) Uani d . 1 . .
H H46 0.7490 0.5021 0.1534 0.029 Uiso calc R 1 . .
C C47 0.79934(18) 0.4539(4) 0.10169(7) 0.0304(6) Uani d . 1 . .
H H47 0.8627 0.4869 0.1069 0.036 Uiso calc R 1 . .
C C48 0.77508(18) 0.3966(3) 0.06668(7) 0.0297(6) Uani d . 1 . .
H H48 0.8215 0.3907 0.0477 0.036 Uiso calc R 1 . .
C C49 0.68272(18) 0.3478(3) 0.05938(7) 0.0285(5) Uani d . 1 . .
H H49 0.6658 0.3077 0.0354 0.034 Uiso calc R 1 . .
C C50 0.61485(17) 0.3571(3) 0.08691(6) 0.0241(5) Uani d . 1 . .
H H50 0.5518 0.3224 0.0817 0.029 Uiso calc R 1 . .

loop_
_atom_site_aniso_label
_atom_site_aniso_U_11
_atom_site_aniso_U_22
_atom_site_aniso_U_33
_atom_site_aniso_U_12
_atom_site_aniso_U_13
_atom_site_aniso_U_23
S1 0.0191(2) 0.0190(3) 0.0276(3) -0.0019(2) -0.0007(2) 0.0044(2)
S2 0.0198(2) 0.0198(3) 0.0260(3) -0.0011(2) -0.0004(2) -0.0050(2)
O1 0.0322(9) 0.0453(11) 0.0229(9) -0.0017(8) 0.0060(8) -0.0056(8)
O2 0.0370(11) 0.0760(16) 0.0238(10) 0.0019(10) -0.0068(8) -0.0092(9)
C1 0.0156(10) 0.0206(11) 0.0208(11) 0.0011(9) 0.0047(9) -0.0027(9)
C2 0.0184(10) 0.0237(12) 0.0219(12) 0.0008(9) 0.0012(9) 0.0003(10)
C3 0.0180(10) 0.0183(11) 0.0233(12) -0.0007(8) 0.0035(9) 0.0005(9)
C4 0.0215(11) 0.0188(12) 0.0214(12) -0.0015(9) 0.0031(9) -0.0009(9)
C5 0.0180(10) 0.0186(11) 0.0197(11) 0.0003(8) 0.0056(9) -0.0034(9)
C6 0.0264(12) 0.0222(12) 0.0337(14) 0.0043(9) 0.0030(11) -0.0009(10)
C7 0.0149(10) 0.0173(11) 0.0267(12) 0.0031(8) 0.0031(9) -0.0004(9)
C8 0.0216(11) 0.0216(12) 0.0271(13) 0.0030(9) 0.0048(10) 0.0009(9)
C9 0.0249(12) 0.0214(13) 0.0350(15) 0.0005(9) 0.0101(11) 0.0043(10)
C10 0.0235(12) 0.0225(13) 0.0451(17) -0.0063(10) 0.0025(11) -0.0030(11)
C11 0.0257(12) 0.0321(14) 0.0338(15) -0.0052(11) -0.0018(11) -0.0032(11)
C12 0.0232(12) 0.0260(13) 0.0265(13) -0.0012(10) 0.0031(10) 0.0025(10)
C13 0.0195(11) 0.0188(11) 0.0189(11) -0.0030(9) 0.0028(8) 0.0030(9)
C14 0.0216(11) 0.0339(14) 0.0281(13) 0.0048(10) -0.0008(10) 0.0029(11)
C15 0.0272(12) 0.0404(15) 0.0219(12) -0.0008(11) -0.0014(10) 0.0065(11)
C16 0.0294(12) 0.0261(12) 0.0200(11) -0.0078(10) 0.0042(10) -0.0044(10)
C17 0.0202(11) 0.0281(13) 0.0259(13) 0.0024(9) 0.0016(10) -0.0008(11)
C18 0.0206(11) 0.0262(13) 0.0209(13) -0.0029(9) -0.0024(9) 0.0028(9)
C19 0.0370(15) 0.0504(19) 0.0404(16) 0.0009(13) 0.0151(13) -0.0112(14)
C20 0.0234(11) 0.0150(11) 0.0200(11) 0.0001(9) 0.0019(9) -0.0028(9)
C21 0.0231(11) 0.0241(11) 0.0260(13) -0.0042(10) 0.0012(10) 0.0031(10)
C22 0.0269(13) 0.0298(14) 0.0373(15) -0.0076(11) -0.0041(11) 0.0039(12)
C23 0.0354(13) 0.0214(12) 0.0280(13) 0.0005(10) -0.0106(11) -0.0005(10)
C24 0.0414(15) 0.0255(13) 0.0182(12) 0.0045(11) 0.0002(11) 0.0013(10)
C25 0.0262(12) 0.0243(13) 0.0223(12) 0.0006(9) 0.0051(10) -0.0007(9)
C26 0.0173(11) 0.0179(11) 0.0211(11) 0.0027(8) -0.0044(8) -0.0006(9)
C27 0.0216(11) 0.0218(12) 0.0224(12) 0.0019(9) -0.0024(9) -0.0013(10)
C28 0.0229(11) 0.0196(11) 0.0189(11) -0.0016(9) -0.0022(9) -0.0033(9)
C29 0.0224(11) 0.0200(12) 0.0191(12) -0.0043(9) -0.0038(9) 0.0043(9)
C30 0.0195(10) 0.0181(10) 0.0170(11) 0.0001(8) -0.0043(9) 0.0031(9)
C31 0.0303(13) 0.0225(13) 0.0324(14) 0.0029(10) -0.0022(11) 0.0004(10)
C32 0.0176(11) 0.0177(11) 0.0267(12) 0.0024(8) -0.0045(9) -0.0010(9)
C33 0.0223(11) 0.0206(12) 0.0266(13) 0.0004(9) -0.0035(10) -0.0003(9)
C34 0.0258(12) 0.0190(12) 0.0350(15) -0.0029(10) -0.0075(11) -0.0029(10)
C35 0.0225(12) 0.0252(13) 0.0420(16) -0.0041(10) -0.0053(11) 0.0055(11)
C36 0.0252(13) 0.0359(14) 0.0324(15) -0.0058(11) -0.0006(11) 0.0044(11)
C37 0.0242(12) 0.0289(13) 0.0266(12) -0.0009(10) -0.0045(10) -0.0007(10)
C38 0.0227(11) 0.0149(10) 0.0223(12) -0.0030(8) 0.0008(9) -0.0010(9)
C39 0.0251(12) 0.0380(15) 0.0294(13) 0.0074(11) -0.0023(10) -0.0100(12)
C40 0.0354(14) 0.0490(17) 0.0246(13) 0.0040(12) 0.0019(11) -0.0118(12)
C41 0.0304(13) 0.0367(14) 0.0206(12) -0.0034(11) -0.0006(10) -0.0021(10)
C42 0.0191(11) 0.0310(13) 0.0254(12) 0.0006(9) 0.0008(9) 0.0029(10)
C43 0.0239(11) 0.0218(12) 0.0204(12) -0.0005(9) 0.0018(10) -0.0018(10)
C44 0.0370(15) 0.0446(17) 0.0305(14) -0.0059(12) -0.0127(12) 0.0014(12)
C45 0.0257(11) 0.0155(11) 0.0196(11) 0.0007(9) -0.0016(9) 0.0027(9)
C46 0.0274(12) 0.0227(12) 0.0230(13) -0.0034(10) -0.0026(10) -0.0021(10)
C47 0.0248(12) 0.0324(14) 0.0338(15) -0.0054(11) 0.0032(11) -0.0012(11)
C48 0.0343(14) 0.0244(13) 0.0303(14) 0.0001(11) 0.0065(12) 0.0008(10)
C49 0.0400(15) 0.0241(13) 0.0214(12) 0.0008(11) 0.0008(11) -0.0018(10)
C50 0.0277(12) 0.0221(12) 0.0226(12) -0.0011(9) -0.0042(10) 0.0006(9)

loop_
_atom_type_symbol
_atom_type_description
_atom_type_scat_dispersion_real
_atom_type_scat_dispersion_imag
_atom_type_scat_source
C C 0.0033 0.0016 'International Tables Vol C Tables 4.2.6.8 and 6.1.1.4'
H H 0.0000 0.0000 'International Tables Vol C Tables 4.2.6.8 and 6.1.1.4'
O O 0.0106 0.0060 'International Tables Vol C Tables 4.2.6.8 and 6.1.1.4'
S S 0.1246 0.1234 'International Tables Vol C Tables 4.2.6.8 and 6.1.1.4'

loop_
_geom_angle_atom_site_label_1
_geom_angle_atom_site_label_2
_geom_angle_atom_site_label_3
_geom_angle_site_symmetry_1
_geom_angle_site_symmetry_3
_geom_angle
_geom_angle_publ_flag
C1 S1 C5 . . 101.46(11) ?
C30 S2 C26 . . 101.64(11) ?
C16 O1 C19 . . 117.5(2) ?
C41 O2 C44 . . 118.5(2) ?
C2 C1 C7 . . 122.7(2) ?
C2 C1 S1 . . 124.50(18) ?
C7 C1 S1 . . 112.72(16) ?
C1 C2 C3 . . 128.6(2) ?
C1 C2 H2 . . 115.7 ?
C3 C2 H2 . . 115.7 ?
C2 C3 C4 . . 111.95(19) ?
C2 C3 C6 . . 109.04(19) ?
C4 C3 C6 . . 108.10(19) ?
C2 C3 C13 . . 106.66(18) ?
C4 C3 C13 . . 110.78(18) ?
C6 C3 C13 . . 110.31(19) ?
C5 C4 C3 . . 128.3(2) ?
C5 C4 H4 . . 115.8 ?
C3 C4 H4 . . 115.8 ?
C4 C5 C20 . . 123.3(2) ?
C4 C5 S1 . . 124.38(18) ?
C20 C5 S1 . . 112.33(16) ?
C3 C6 H6A . . 109.5 ?
C3 C6 H6B . . 109.5 ?
H6A C6 H6B . . 109.5 ?
C3 C6 H6C . . 109.5 ?
H6A C6 H6C . . 109.5 ?
H6B C6 H6C . . 109.5 ?
C12 C7 C8 . . 118.7(2) ?
C12 C7 C1 . . 119.7(2) ?
C8 C7 C1 . . 121.6(2) ?
C9 C8 C7 . . 120.3(2) ?
C9 C8 H8 . . 119.9 ?
C7 C8 H8 . . 119.9 ?
C10 C9 C8 . . 120.7(2) ?
C10 C9 H9 . . 119.6 ?
C8 C9 H9 . . 119.6 ?
C9 C10 C11 . . 119.5(2) ?
C9 C10 H10 . . 120.2 ?
C11 C10 H10 . . 120.2 ?
C12 C11 C10 . . 120.4(3) ?
C12 C11 H11 . . 119.8 ?
C10 C11 H11 . . 119.8 ?
C11 C12 C7 . . 120.4(2) ?
C11 C12 H12 . . 119.8 ?
C7 C12 H12 . . 119.8 ?
C18 C13 C14 . . 116.8(2) ?
C18 C13 C3 . . 122.4(2) ?
C14 C13 C3 . . 120.7(2) ?
C15 C14 C13 . . 121.9(2) ?
C15 C14 H14 . . 119.0 ?
C13 C14 H14 . . 119.0 ?
C14 C15 C16 . . 120.1(2) ?
C14 C15 H15 . . 120.0 ?
C16 C15 H15 . . 120.0 ?
O1 C16 C17 . . 125.2(2) ?
O1 C16 C15 . . 115.2(2) ?
C17 C16 C15 . . 119.6(2) ?
C16 C17 C18 . . 119.3(2) ?
C16 C17 H17 . . 120.3 ?
C18 C17 H17 . . 120.3 ?
C13 C18 C17 . . 122.3(2) ?
C13 C18 H18 . . 118.8 ?
C17 C18 H18 . . 118.8 ?
O1 C19 H19A . . 109.5 ?
O1 C19 H19B . . 109.5 ?
H19A C19 H19B . . 109.5 ?
O1 C19 H19C . . 109.5 ?
H19A C19 H19C . . 109.5 ?
H19B C19 H19C . . 109.5 ?
C21 C20 C25 . . 118.3(2) ?
C21 C20 C5 . . 120.1(2) ?
C25 C20 C5 . . 121.6(2) ?
C22 C21 C20 . . 120.8(2) ?
C22 C21 H21 . . 119.6 ?
C20 C21 H21 . . 119.6 ?
C23 C22 C21 . . 120.6(2) ?
C23 C22 H22 . . 119.7 ?
C21 C22 H22 . . 119.7 ?
C22 C23 C24 . . 119.4(2) ?
C22 C23 H23 . . 120.3 ?
C24 C23 H23 . . 120.3 ?
C23 C24 C25 . . 120.5(2) ?
C23 C24 H24 . . 119.7 ?
C25 C24 H24 . . 119.7 ?
C24 C25 C20 . . 120.5(2) ?
C24 C25 H25 . . 119.8 ?
C20 C25 H25 . . 119.8 ?
C27 C26 C32 . . 123.2(2) ?
C27 C26 S2 . . 124.19(19) ?
C32 C26 S2 . . 112.61(16) ?
C26 C27 C28 . . 128.9(2) ?
C26 C27 H27 . . 115.6 ?
C28 C27 H27 . . 115.6 ?
C29 C28 C27 . . 112.27(19) ?
C29 C28 C38 . . 109.90(18) ?
C27 C28 C38 . . 108.47(18) ?
C29 C28 C31 . . 107.18(19) ?
C27 C28 C31 . . 108.18(19) ?
C38 C28 C31 . . 110.84(18) ?
C30 C29 C28 . . 128.8(2) ?
C30 C29 H29 . . 115.6 ?
C28 C29 H29 . . 115.6 ?
C29 C30 C45 . . 123.3(2) ?
C29 C30 S2 . . 124.23(18) ?
C45 C30 S2 . . 112.48(16) ?
C28 C31 H31A . . 109.5 ?
C28 C31 H31B . . 109.5 ?
H31A C31 H31B . . 109.5 ?
C28 C31 H31C . . 109.5 ?
H31A C31 H31C . . 109.5 ?
H31B C31 H31C . . 109.5 ?
C37 C32 C33 . . 118.3(2) ?
C37 C32 C26 . . 120.4(2) ?
C33 C32 C26 . . 121.2(2) ?
C34 C33 C32 . . 120.8(2) ?
C34 C33 H33 . . 119.6 ?
C32 C33 H33 . . 119.6 ?
C35 C34 C33 . . 120.1(2) ?
C35 C34 H34 . . 120.0 ?
C33 C34 H34 . . 120.0 ?
C36 C35 C34 . . 119.6(2) ?
C36 C35 H35 . . 120.2 ?
C34 C35 H35 . . 120.2 ?
C35 C36 C37 . . 120.5(3) ?
C35 C36 H36 . . 119.7 ?
C37 C36 H36 . . 119.7 ?
C36 C37 C32 . . 120.7(2) ?
C36 C37 H37 . . 119.7 ?
C32 C37 H37 . . 119.7 ?
C43 C38 C39 . . 117.3(2) ?
C43 C38 C28 . . 122.0(2) ?
C39 C38 C28 . . 120.7(2) ?
C40 C39 C38 . . 121.1(2) ?
C40 C39 H39 . . 119.4 ?
C38 C39 H39 . . 119.4 ?
C39 C40 C41 . . 120.9(2) ?
C39 C40 H40 . . 119.6 ?
C41 C40 H40 . . 119.6 ?
O2 C41 C40 . . 116.0(2) ?
O2 C41 C42 . . 124.8(2) ?
C40 C41 C42 . . 119.2(2) ?
C41 C42 C43 . . 119.3(2) ?
C41 C42 H42 . . 120.4 ?
C43 C42 H42 . . 120.4 ?
C38 C43 C42 . . 122.2(2) ?
C38 C43 H43 . . 118.9 ?
C42 C43 H43 . . 118.9 ?
O2 C44 H44A . . 109.5 ?
O2 C44 H44B . . 109.5 ?
H44A C44 H44B . . 109.5 ?
O2 C44 H44C . . 109.5 ?
H44A C44 H44C . . 109.5 ?
H44B C44 H44C . . 109.5 ?
C50 C45 C46 . . 118.4(2) ?
C50 C45 C30 . . 121.7(2) ?
C46 C45 C30 . . 119.9(2) ?
C47 C46 C45 . . 120.7(2) ?
C47 C46 H46 . . 119.7 ?
C45 C46 H46 . . 119.7 ?
C48 C47 C46 . . 120.3(2) ?
C48 C47 H47 . . 119.9 ?
C46 C47 H47 . . 119.9 ?
C47 C48 C49 . . 119.6(2) ?
C47 C48 H48 . . 120.2 ?
C49 C48 H48 . . 120.2 ?
C48 C49 C50 . . 120.3(2) ?
C48 C49 H49 . . 119.9 ?
C50 C49 H49 . . 119.9 ?
C49 C50 C45 . . 120.8(2) ?
C49 C50 H50 . . 119.6 ?
C45 C50 H50 . . 119.6 ?

loop_
_geom_bond_atom_site_label_1
_geom_bond_atom_site_label_2
_geom_bond_site_symmetry_2
_geom_bond_distance
_geom_bond_publ_flag
S1 C1 . 1.759(2) ?
S1 C5 . 1.761(2) ?
S2 C30 . 1.766(2) ?
S2 C26 . 1.766(2) ?
O1 C16 . 1.370(3) ?
O1 C19 . 1.431(3) ?
O2 C41 . 1.365(3) ?
O2 C44 . 1.409(3) ?
C1 C2 . 1.326(3) ?
C1 C7 . 1.493(3) ?
C2 C3 . 1.510(3) ?
C2 H2 . 0.9500 ?
C3 C4 . 1.512(3) ?
C3 C6 . 1.542(3) ?
C3 C13 . 1.544(3) ?
C4 C5 . 1.334(3) ?
C4 H4 . 0.9500 ?
C5 C20 . 1.487(3) ?
C6 H6A . 0.9800 ?
C6 H6B . 0.9800 ?
C6 H6C . 0.9800 ?
C7 C12 . 1.388(3) ?
C7 C8 . 1.405(3) ?
C8 C9 . 1.381(3) ?
C8 H8 . 0.9500 ?
C9 C10 . 1.372(4) ?
C9 H9 . 0.9500 ?
C10 C11 . 1.392(4) ?
C10 H10 . 0.9500 ?
C11 C12 . 1.383(3) ?
C11 H11 . 0.9500 ?
C12 H12 . 0.9500 ?
C13 C18 . 1.384(3) ?
C13 C14 . 1.398(3) ?
C14 C15 . 1.376(3) ?
C14 H14 . 0.9500 ?
C15 C16 . 1.388(3) ?
C15 H15 . 0.9500 ?
C16 C17 . 1.383(3) ?
C17 C18 . 1.394(3) ?
C17 H17 . 0.9500 ?
C18 H18 . 0.9500 ?
C19 H19A . 0.9800 ?
C19 H19B . 0.9800 ?
C19 H19C . 0.9800 ?
C20 C21 . 1.395(3) ?
C20 C25 . 1.398(3) ?
C21 C22 . 1.383(4) ?
C21 H21 . 0.9500 ?
C22 C23 . 1.381(4) ?
C22 H22 . 0.9500 ?
C23 C24 . 1.382(4) ?
C23 H23 . 0.9500 ?
C24 C25 . 1.387(3) ?
C24 H24 . 0.9500 ?
C25 H25 . 0.9500 ?
C26 C27 . 1.325(3) ?
C26 C32 . 1.488(3) ?
C27 C28 . 1.513(3) ?
C27 H27 . 0.9500 ?
C28 C29 . 1.508(3) ?
C28 C38 . 1.542(3) ?
C28 C31 . 1.543(3) ?
C29 C30 . 1.328(3) ?
C29 H29 . 0.9500 ?
C30 C45 . 1.487(3) ?
C31 H31A . 0.9800 ?
C31 H31B . 0.9800 ?
C31 H31C . 0.9800 ?
C32 C37 . 1.391(3) ?
C32 C33 . 1.395(3) ?
C33 C34 . 1.391(3) ?
C33 H33 . 0.9500 ?
C34 C35 . 1.381(4) ?
C34 H34 . 0.9500 ?
C35 C36 . 1.381(4) ?
C35 H35 . 0.9500 ?
C36 C37 . 1.385(3) ?
C36 H36 . 0.9500 ?
C37 H37 . 0.9500 ?
C38 C43 . 1.382(3) ?
C38 C39 . 1.397(3) ?
C39 C40 . 1.378(4) ?
C39 H39 . 0.9500 ?
C40 C41 . 1.385(4) ?
C40 H40 . 0.9500 ?
C41 C42 . 1.385(3) ?
C42 C43 . 1.397(3) ?
C42 H42 . 0.9500 ?
C43 H43 . 0.9500 ?
C44 H44A . 0.9800 ?
C44 H44B . 0.9800 ?
C44 H44C . 0.9800 ?
C45 C50 . 1.393(3) ?
C45 C46 . 1.396(3) ?
C46 C47 . 1.388(4) ?
C46 H46 . 0.9500 ?
C47 C48 . 1.382(4) ?
C47 H47 . 0.9500 ?
C48 C49 . 1.385(3) ?
C48 H48 . 0.9500 ?
C49 C50 . 1.385(3) ?
C49 H49 . 0.9500 ?
C50 H50 . 0.9500 ?

loop_
_geom_torsion_atom_site_label_1
_geom_torsion_atom_site_label_2
_geom_torsion_atom_site_label_3
_geom_torsion_atom_site_label_4
_geom_torsion_site_symmetry_1
_geom_torsion_site_symmetry_2
_geom_torsion_site_symmetry_3
_geom_torsion_site_symmetry_4
_geom_torsion
_geom_torsion_publ_flag
C5 S1 C1 C2 . . . . 3.5(2) ?
C5 S1 C1 C7 . . . . -178.39(15) ?
C7 C1 C2 C3 . . . . -174.0(2) ?
S1 C1 C2 C3 . . . . 4.0(4) ?
C1 C2 C3 C4 . . . . -9.7(3) ?
C1 C2 C3 C6 . . . . -129.3(3) ?
C1 C2 C3 C13 . . . . 111.6(3) ?
C2 C3 C4 C5 . . . . 7.7(3) ?
C6 C3 C4 C5 . . . . 127.8(3) ?
C13 C3 C4 C5 . . . . -111.2(3) ?
C3 C4 C5 C20 . . . . 177.6(2) ?
C3 C4 C5 S1 . . . . -0.3(3) ?
C1 S1 C5 C4 . . . . -5.2(2) ?
C1 S1 C5 C20 . . . . 176.71(15) ?
C2 C1 C7 C12 . . . . 36.8(3) ?
S1 C1 C7 C12 . . . . -141.36(19) ?
C2 C1 C7 C8 . . . . -144.0(2) ?
S1 C1 C7 C8 . . . . 37.8(3) ?
C12 C7 C8 C9 . . . . -0.3(3) ?
C1 C7 C8 C9 . . . . -179.5(2) ?
C7 C8 C9 C10 . . . . -0.3(4) ?
C8 C9 C10 C11 . . . . 0.7(4) ?
C9 C10 C11 C12 . . . . -0.7(4) ?
C10 C11 C12 C7 . . . . 0.2(4) ?
C8 C7 C12 C11 . . . . 0.3(4) ?
C1 C7 C12 C11 . . . . 179.5(2) ?
C2 C3 C13 C18 . . . . -110.6(2) ?
C4 C3 C13 C18 . . . . 11.5(3) ?
C6 C3 C13 C18 . . . . 131.1(2) ?
C2 C3 C13 C14 . . . . 65.2(3) ?
C4 C3 C13 C14 . . . . -172.7(2) ?
C6 C3 C13 C14 . . . . -53.1(3) ?
C18 C13 C14 C15 . . . . 0.7(4) ?
C3 C13 C14 C15 . . . . -175.3(2) ?
C13 C14 C15 C16 . . . . 0.3(4) ?
C19 O1 C16 C17 . . . . 2.1(4) ?
C19 O1 C16 C15 . . . . -176.5(2) ?
C14 C15 C16 O1 . . . . 177.6(2) ?
C14 C15 C16 C17 . . . . -1.0(4) ?
O1 C16 C17 C18 . . . . -177.8(2) ?
C15 C16 C17 C18 . . . . 0.7(3) ?
C14 C13 C18 C17 . . . . -1.0(3) ?
C3 C13 C18 C17 . . . . 174.9(2) ?
C16 C17 C18 C13 . . . . 0.4(4) ?
C4 C5 C20 C21 . . . . -37.1(3) ?
S1 C5 C20 C21 . . . . 141.01(19) ?
C4 C5 C20 C25 . . . . 144.6(2) ?
S1 C5 C20 C25 . . . . -37.3(3) ?
C25 C20 C21 C22 . . . . -0.9(4) ?
C5 C20 C21 C22 . . . . -179.2(2) ?
C20 C21 C22 C23 . . . . 0.3(4) ?
C21 C22 C23 C24 . . . . 0.4(4) ?
C22 C23 C24 C25 . . . . -0.6(4) ?
C23 C24 C25 C20 . . . . -0.1(4) ?
C21 C20 C25 C24 . . . . 0.8(3) ?
C5 C20 C25 C24 . . . . 179.1(2) ?
C30 S2 C26 C27 . . . . -0.8(2) ?
C30 S2 C26 C32 . . . . 178.67(15) ?
C32 C26 C27 C28 . . . . -179.3(2) ?
S2 C26 C27 C28 . . . . 0.2(4) ?
C26 C27 C28 C29 . . . . -0.5(3) ?
C26 C27 C28 C38 . . . . -122.1(3) ?
C26 C27 C28 C31 . . . . 117.6(3) ?
C27 C28 C29 C30 . . . . 2.0(3) ?
C38 C28 C29 C30 . . . . 122.8(2) ?
C31 C28 C29 C30 . . . . -116.6(3) ?
C28 C29 C30 C45 . . . . 178.7(2) ?
C28 C29 C30 S2 . . . . -3.1(3) ?
C26 S2 C30 C29 . . . . 2.2(2) ?
C26 S2 C30 C45 . . . . -179.44(15) ?
C27 C26 C32 C37 . . . . -34.2(3) ?
S2 C26 C32 C37 . . . . 146.29(19) ?
C27 C26 C32 C33 . . . . 144.9(2) ?
S2 C26 C32 C33 . . . . -34.6(3) ?
C37 C32 C33 C34 . . . . 0.3(3) ?
C26 C32 C33 C34 . . . . -178.8(2) ?
C32 C33 C34 C35 . . . . 0.5(4) ?
C33 C34 C35 C36 . . . . -0.3(4) ?
C34 C35 C36 C37 . . . . -0.6(4) ?
C35 C36 C37 C32 . . . . 1.5(4) ?
C33 C32 C37 C36 . . . . -1.3(4) ?
C26 C32 C37 C36 . . . . 177.8(2) ?
C29 C28 C38 C43 . . . . -20.2(3) ?
C27 C28 C38 C43 . . . . 102.9(2) ?
C31 C28 C38 C43 . . . . -138.4(2) ?
C29 C28 C38 C39 . . . . 160.8(2) ?
C27 C28 C38 C39 . . . . -76.1(3) ?
C31 C28 C38 C39 . . . . 42.5(3) ?
C43 C38 C39 C40 . . . . 1.1(4) ?
C28 C38 C39 C40 . . . . -179.8(2) ?
C38 C39 C40 C41 . . . . 0.5(4) ?
C44 O2 C41 C40 . . . . -168.6(2) ?
C44 O2 C41 C42 . . . . 11.0(4) ?
C39 C40 C41 O2 . . . . 177.6(3) ?
C39 C40 C41 C42 . . . . -2.1(4) ?
O2 C41 C42 C43 . . . . -177.6(2) ?
C40 C41 C42 C43 . . . . 2.0(4) ?
C39 C38 C43 C42 . . . . -1.2(3) ?
C28 C38 C43 C42 . . . . 179.8(2) ?
C41 C42 C43 C38 . . . . -0.4(4) ?
C29 C30 C45 C50 . . . . -144.9(2) ?
S2 C30 C45 C50 . . . . 36.7(3) ?
C29 C30 C45 C46 . . . . 36.0(3) ?
S2 C30 C45 C46 . . . . -142.44(19) ?
C50 C45 C46 C47 . . . . 1.3(4) ?
C30 C45 C46 C47 . . . . -179.6(2) ?
C45 C46 C47 C48 . . . . -0.5(4) ?
C46 C47 C48 C49 . . . . -0.3(4) ?
C47 C48 C49 C50 . . . . 0.3(4) ?
C48 C49 C50 C45 . . . . 0.5(4) ?
C46 C45 C50 C49 . . . . -1.3(3) ?
C30 C45 C50 C49 . . . . 179.6(2) ?
